data_4508907
loop_
_publ_author_name
'Bis, Joanna A.'
'McLaughlin, Olga L.'
'Vishweshwar, Peddy'
'Zaworotko, Michael J.'

_publ_section_title
;
 Supramolecular Heterocatemers and Their Role in Cocrystal Design
;
_journal_issue 12
_journal_name_full 'Crystal Growth &amp; Design'
_journal_page_first 2648
_journal_paper_doi 10.1021/cg060516f
_journal_volume 6
_journal_year 2006
_chemical_formula_moiety 'C12 H10 O2, 2(C6 H11 N O)'
_chemical_formula_sum 'C24 H32 N2 O4'
_chemical_formula_weight 412.52
_chemical_melting_point 411.5(5)
_chemical_name_common
;
1:2 Co-crystal of 4,4'-biphenol and caprolactam
;
_chemical_name_systematic
; 
 1:2 Co-crystal of 4,4'-biphenol and caprolactam 
;
_space_group_IT_number 15
_symmetry_cell_setting monoclinic
_symmetry_space_group_name_Hall '-C 2yc'
_symmetry_space_group_name_H-M 'C 1 2/c 1'
_atom_sites_solution_hydrogens geom
_atom_sites_solution_primary direct
_atom_sites_solution_secondary difmap
_audit_creation_method SHELXL-97
_cell_angle_alpha 90.00
_cell_angle_beta 92.200(2)
_cell_angle_gamma 90.00
_cell_formula_units_Z 4
_cell_length_a 6.6784(9)
_cell_length_b 15.130(2)
_cell_length_c 22.084(3)
_cell_measurement_reflns_used 2264
_cell_measurement_temperature 298(2)
_cell_measurement_theta_max 27.34
_cell_measurement_theta_min 2.69
_cell_volume 2229.8(5)
_computing_cell_refinement 'Bruker SMART'
_computing_data_collection 'Bruker SMART'
_computing_data_reduction 'Bruker SAINT'
_computing_molecular_graphics 'Bruker SHELXTL'
_computing_publication_material 'Bruker SHELXTL'
_computing_structure_refinement 'SHELXL-97 (Sheldrick, 1997)'
_computing_structure_solution 'SHELXS-97 (Sheldrick, 1990)'
_diffrn_ambient_temperature 298(2)
_diffrn_measured_fraction_theta_full 1.000
_diffrn_measured_fraction_theta_max 1.000
_diffrn_measurement_device_type 'CCD area detector'
_diffrn_measurement_method 'phi and omega scans'
_diffrn_radiation_monochromator graphite
_diffrn_radiation_source 'fine-focus sealed tube'
_diffrn_radiation_type MoK\a
_diffrn_radiation_wavelength 0.71073
_diffrn_reflns_av_R_equivalents 0.0204
_diffrn_reflns_av_sigmaI/netI 0.0269
_diffrn_reflns_limit_h_max 6
_diffrn_reflns_limit_h_min -8
_diffrn_reflns_limit_k_max 18
_diffrn_reflns_limit_k_min -18
_diffrn_reflns_limit_l_max 25
_diffrn_reflns_limit_l_min -27
_diffrn_reflns_number 6202
_diffrn_reflns_theta_full 26.00
_diffrn_reflns_theta_max 26.00
_diffrn_reflns_theta_min 1.85
_exptl_absorpt_coefficient_mu 0.083
_exptl_absorpt_correction_T_max 1.000
_exptl_absorpt_correction_T_min 0.892
_exptl_absorpt_correction_type SADABS
_exptl_crystal_colour colorless
_exptl_crystal_density_diffrn 1.229
_exptl_crystal_density_meas 0
_exptl_crystal_density_method 'not measured'
_exptl_crystal_description plate
_exptl_crystal_F_000 888
_exptl_crystal_size_max 0.20
_exptl_crystal_size_mid 0.10
_exptl_crystal_size_min 0.10
_refine_diff_density_max 0.149
_refine_diff_density_min -0.232
_refine_diff_density_rms 0.034
_refine_ls_extinction_method none
_refine_ls_goodness_of_fit_ref 1.003
_refine_ls_hydrogen_treatment mixed
_refine_ls_matrix_type full
_refine_ls_number_parameters 136
_refine_ls_number_reflns 2197
_refine_ls_number_restraints 0
_refine_ls_restrained_S_all 1.003
_refine_ls_R_factor_all 0.0584
_refine_ls_R_factor_gt 0.0405
_refine_ls_shift/su_max 0.001
_refine_ls_shift/su_mean 0.000
_refine_ls_structure_factor_coef Fsqd
_refine_ls_weighting_details 'calc w=1/[\s^2^(Fo^2^)+(0.0678P)^2^+0.0000P] where P=(Fo^2^+2Fc^2^)/3'
_refine_ls_weighting_scheme calc
_refine_ls_wR_factor_gt 0.1058
_refine_ls_wR_factor_ref 0.1107
_reflns_number_gt 1557
_reflns_number_total 2197
_reflns_threshold_expression >2sigma(I)
_cod_data_source_file cg060516fsup2.cif
_cod_data_source_block om1072c
_cod_depositor_comments
;
The following automatic conversions were performed:

'_chemical_melting_point' value '411-412 K' was changed to '411.5(5)'
- the average value was taken and precision was
estimated.

'_symmetry_cell_setting' value 'Monoclinic' changed to
'monoclinic' according to
/home/saulius/struct/CIF-dictionaries/cif_core.dic dictionary named
'cif_core.dic' version 2.4.2 from 2011-04-26.

Automatic conversion script
Id: cif_fix_values 1891 2012-01-12 08:04:46Z andrius 
;
_cod_original_sg_symbol_H-M C2/c
_cod_database_code 4508907

loop_
_symmetry_equiv_pos_as_xyz
'x, y, z'
'-x, y, -z+1/2'
'x+1/2, y+1/2, z'
'-x+1/2, y+1/2, -z+1/2'
'-x, -y, -z'
'x, -y, z-1/2'
'-x+1/2, -y+1/2, -z'
'x+1/2, -y+1/2, z-1/2'

loop_
_atom_site_label
_atom_site_type_symbol
_atom_site_fract_x
_atom_site_fract_y
_atom_site_fract_z
_atom_site_U_iso_or_equiv
_atom_site_adp_type
_atom_site_occupancy
_atom_site_symmetry_multiplicity
_atom_site_calc_flag
_atom_site_refinement_flags
O1 O 0.16260(15) 0.13927(7) 0.46861(4) 0.0652(3) Uani 1 1 d .
H1 H 0.3039 0.1561 0.4782 0.078 Uiso 1 1 d R
C1 C 0.1210(2) 0.14910(8) 0.40828(6) 0.0485(3) Uani 1 1 d .
C2 C -0.0713(2) 0.13128(9) 0.38616(6) 0.0539(4) Uani 1 1 d .
H2 H -0.1703 0.1162 0.4128 0.065 Uiso 1 1 calc R
C3 C -0.1169(2) 0.13568(9) 0.32481(6) 0.0508(4) Uani 1 1 d .
H3 H -0.2465 0.1222 0.3108 0.061 Uiso 1 1 calc R
C4 C 0.02468(19) 0.15959(8) 0.28310(6) 0.0447(3) Uani 1 1 d .
C5 C 0.2148(2) 0.17984(8) 0.30668(6) 0.0500(4) Uani 1 1 d .
H5 H 0.3121 0.1979 0.2803 0.060 Uiso 1 1 calc R
C6 C 0.2649(2) 0.17415(9) 0.36791(6) 0.0512(4) Uani 1 1 d .
H6 H 0.3946 0.1871 0.3820 0.061 Uiso 1 1 calc R
O11 O 0.03965(15) 0.32790(7) -0.00097(4) 0.0647(3) Uani 1 1 d .
N11 N 0.32170(17) 0.34333(8) 0.05512(5) 0.0548(3) Uani 1 1 d .
C11 C 0.1340(2) 0.36584(9) 0.04135(6) 0.0483(3) Uani 1 1 d .
H11 H 0.3839 0.2913 0.0290 0.058 Uiso 1 1 d R
C12 C 0.0381(2) 0.43648(9) 0.07819(6) 0.0540(4) Uani 1 1 d .
H12A H -0.0949 0.4484 0.0609 0.065 Uiso 1 1 calc R
H12B H 0.1160 0.4903 0.0754 0.065 Uiso 1 1 calc R
C13 C 0.0211(2) 0.41234(11) 0.14472(6) 0.0615(4) Uani 1 1 d .
H13A H -0.0197 0.3510 0.1473 0.074 Uiso 1 1 calc R
H13B H -0.0838 0.4480 0.1616 0.074 Uiso 1 1 calc R
C14 C 0.2130(2) 0.42498(11) 0.18351(7) 0.0676(4) Uani 1 1 d .
H14A H 0.2515 0.4867 0.1818 0.081 Uiso 1 1 calc R
H14B H 0.1847 0.4115 0.2253 0.081 Uiso 1 1 calc R
C15 C 0.3890(2) 0.36915(11) 0.16519(6) 0.0630(4) Uani 1 1 d .
H15A H 0.5021 0.3813 0.1928 0.076 Uiso 1 1 calc R
H15B H 0.3543 0.3073 0.1697 0.076 Uiso 1 1 calc R
C16 C 0.4525(2) 0.38447(11) 0.10112(6) 0.0586(4) Uani 1 1 d .
H16A H 0.4564 0.4476 0.0936 0.070 Uiso 1 1 calc R
H16B H 0.5872 0.3617 0.0973 0.070 Uiso 1 1 calc R

loop_
_atom_site_aniso_label
_atom_site_aniso_U_11
_atom_site_aniso_U_22
_atom_site_aniso_U_33
_atom_site_aniso_U_23
_atom_site_aniso_U_13
_atom_site_aniso_U_12
O1 0.0576(6) 0.0955(8) 0.0424(6) 0.0074(5) -0.0009(5) 0.0032(5)
C1 0.0503(8) 0.0539(8) 0.0411(7) 0.0017(6) -0.0008(6) 0.0062(6)
C2 0.0467(8) 0.0666(9) 0.0489(8) 0.0055(7) 0.0059(6) 0.0031(7)
C3 0.0414(7) 0.0594(8) 0.0513(8) 0.0009(6) -0.0028(6) -0.0002(6)
C4 0.0474(8) 0.0418(7) 0.0446(7) -0.0005(5) -0.0024(6) 0.0036(6)
C5 0.0505(8) 0.0542(8) 0.0455(8) 0.0025(6) 0.0026(6) -0.0074(6)
C6 0.0468(8) 0.0570(8) 0.0494(8) 0.0012(6) -0.0045(6) -0.0038(6)
O11 0.0603(6) 0.0821(7) 0.0507(6) -0.0177(5) -0.0123(5) 0.0060(5)
N11 0.0457(7) 0.0709(8) 0.0477(7) -0.0121(5) -0.0013(5) 0.0018(5)
C11 0.0513(8) 0.0553(8) 0.0383(7) -0.0013(6) 0.0005(6) -0.0032(6)
C12 0.0546(8) 0.0536(8) 0.0535(8) -0.0040(6) -0.0034(6) 0.0020(6)
C13 0.0604(10) 0.0733(10) 0.0514(9) -0.0087(7) 0.0087(7) 0.0049(8)
C14 0.0750(11) 0.0830(11) 0.0448(8) -0.0128(7) 0.0016(7) 0.0001(9)
C15 0.0615(9) 0.0785(11) 0.0482(9) -0.0037(7) -0.0085(7) -0.0006(8)
C16 0.0485(8) 0.0721(9) 0.0548(9) -0.0073(7) -0.0022(6) -0.0066(7)

loop_
_atom_type_symbol
_atom_type_description
_atom_type_scat_dispersion_real
_atom_type_scat_dispersion_imag
_atom_type_scat_source
C C 0.0033 0.0016 'International Tables Vol C Tables 4.2.6.8 and 6.1.1.4'
H H 0.0000 0.0000 'International Tables Vol C Tables 4.2.6.8 and 6.1.1.4'
N N 0.0061 0.0033 'International Tables Vol C Tables 4.2.6.8 and 6.1.1.4'
O O 0.0106 0.0060 'International Tables Vol C Tables 4.2.6.8 and 6.1.1.4'

loop_
_geom_angle_atom_site_label_1
_geom_angle_atom_site_label_2
_geom_angle_atom_site_label_3
_geom_angle
_geom_angle_site_symmetry_3
O1 C1 C2 118.50(12) .
O1 C1 C6 122.64(12) .
C2 C1 C6 118.84(12) .
C3 C2 C1 120.34(12) .
C2 C3 C4 122.14(12) .
C5 C4 C3 116.35(12) .
C5 C4 C4 122.29(14) 2
C3 C4 C4 121.32(14) 2
C6 C5 C4 122.43(12) .
C5 C6 C1 119.85(13) .
C11 N11 C16 126.08(12) .
O11 C11 N11 120.05(12) .
O11 C11 C12 121.35(12) .
N11 C11 C12 118.59(12) .
C11 C12 C13 113.67(12) .
C12 C13 C14 114.81(12) .
C15 C14 C13 115.06(12) .
C16 C15 C14 114.40(13) .
N11 C16 C15 113.96(12) .

loop_
_geom_bond_atom_site_label_1
_geom_bond_atom_site_label_2
_geom_bond_distance
_geom_bond_site_symmetry_2
O1 C1 1.3585(15) .
C1 C2 1.3829(19) .
C1 C6 1.3880(19) .
C2 C3 1.3789(17) .
C3 C4 1.3930(19) .
C4 C5 1.3879(19) .
C4 C4 1.486(2) 2
C5 C6 1.3832(18) .
O11 C11 1.2468(15) .
N11 C11 1.3233(18) .
N11 C16 1.4539(17) .
C11 C12 1.5013(19) .
C12 C13 1.5224(19) .
C13 C14 1.526(2) .
C14 C15 1.515(2) .
C15 C16 1.5105(18) .

loop_
_geom_hbond_atom_site_label_D
_geom_hbond_atom_site_label_H
_geom_hbond_atom_site_label_A
_geom_hbond_distance_DH
_geom_hbond_distance_HA
_geom_hbond_distance_DA
_geom_hbond_angle_DHA
_geom_hbond_site_symmetry_A
O1 H1 O11 0.99 1.64 2.6285(14) 172.6 8_556
N11 H11 O11 1.07 1.98 3.0142(15) 161.8 7

loop_
_geom_torsion_atom_site_label_1
_geom_torsion_atom_site_label_2
_geom_torsion_atom_site_label_3
_geom_torsion_atom_site_label_4
_geom_torsion
_geom_torsion_site_symmetry_1
_geom_torsion_site_symmetry_4
O1 C1 C2 C3 -176.39(11) . .
C6 C1 C2 C3 2.0(2) . .
C1 C2 C3 C4 -1.3(2) . .
C2 C3 C4 C5 -0.69(19) . .
C2 C3 C4 C4 176.89(10) . 2
C3 C4 C5 C6 2.01(19) . .
C4 C4 C5 C6 -175.55(10) 2 .
C4 C5 C6 C1 -1.3(2) . .
O1 C1 C6 C5 177.61(12) . .
C2 C1 C6 C5 -0.75(19) . .
C16 N11 C11 O11 176.88(13) . .
C16 N11 C11 C12 -4.0(2) . .
O11 C11 C12 C13 116.57(15) . .
N11 C11 C12 C13 -62.56(17) . .
C11 C12 C13 C14 80.21(16) . .
C12 C13 C14 C15 -61.76(19) . .
C13 C14 C15 C16 59.25(19) . .
C11 N11 C16 C15 67.6(2) . .
C14 C15 C16 N11 -76.52(18) . .
